data_2208272
loop_
_publ_author_name
'Yun-Peng Bai'
'Enbo Wang'

_publ_section_title \m-Hexatriacontaoxophosphatododecamolybdato-bis[bis(1,10-phenanthroline)copper(II)]
_journal_coeditor_code BV6038
_journal_issue 3
_journal_name_full 'Acta Crystallographica Section E'
_journal_page_first m526
_journal_page_last m528
_journal_paper_doi 10.1107/S1600536806002832
_journal_volume 62
_journal_year 2006
_chemical_formula_iupac '[Cu2 Mo12 O40 P (C12 H8 N2)4'
_chemical_formula_moiety 'C48 H32 Cu2 Mo12 N8 O40 P'
_chemical_formula_sum 'C48 H32 Cu2 Mo12 N8 O40 P'
_chemical_formula_weight 2670.15
_chemical_name_systematic
;
\m-hexatriacontaoxophosphatododecamolybdenum-[bis(1,10-
phenanthroline)copper(II)]
;
_space_group_IT_number 14
_symmetry_cell_setting monoclinic
_symmetry_space_group_name_Hall '-P 2ybc'
_symmetry_space_group_name_H-M 'P 1 21/c 1'
_atom_sites_solution_hydrogens geom
_atom_sites_solution_primary direct
_atom_sites_solution_secondary difmap
_audit_creation_method SHELXL-97
_cell_angle_alpha 90.00
_cell_angle_beta 108.81(3)
_cell_angle_gamma 90.00
_cell_formula_units_Z 4
_cell_length_a 25.975(5)
_cell_length_b 11.545(2)
_cell_length_c 23.286(5)
_cell_measurement_reflns_used 48954
_cell_measurement_temperature 283(2)
_cell_measurement_theta_max 25.00
_cell_measurement_theta_min 3.05
_cell_volume 6610(3)
_computing_cell_refinement RAPID-AUTO
_computing_data_collection 'RAPID-AUTO (Rigaku, 1998)'
_computing_data_reduction RAPID-AUTO
_computing_molecular_graphics 'CrystalStructure (Rigaku/MSC, 2002)'
_computing_publication_material CrystalStructure
_computing_structure_refinement 'SHELXL97 (Sheldrick, 1997)'
_computing_structure_solution 'SHELXS97 (Sheldrick, 1997)'
_diffrn_ambient_temperature 283(2)
_diffrn_detector_area_resol_mean 0.01
_diffrn_measured_fraction_theta_full 0.997
_diffrn_measured_fraction_theta_max 0.997
_diffrn_measurement_device_type 'Rigaku R-AXIS RAPID IP'
_diffrn_measurement_method \w
_diffrn_radiation_monochromator graphite
_diffrn_radiation_source 'Rotation anode'
_diffrn_radiation_type MoK\a
_diffrn_radiation_wavelength 0.71073
_diffrn_reflns_av_R_equivalents 0.0896
_diffrn_reflns_av_sigmaI/netI 0.0739
_diffrn_reflns_limit_h_max 30
_diffrn_reflns_limit_h_min -30
_diffrn_reflns_limit_k_max 13
_diffrn_reflns_limit_k_min -13
_diffrn_reflns_limit_l_max 25
_diffrn_reflns_limit_l_min -27
_diffrn_reflns_number 48954
_diffrn_reflns_theta_full 25.00
_diffrn_reflns_theta_max 25.00
_diffrn_reflns_theta_min 3.05
_diffrn_standards_number 0
_exptl_absorpt_coefficient_mu 2.953
_exptl_absorpt_correction_T_max 0.661
_exptl_absorpt_correction_T_min 0.573
_exptl_absorpt_correction_type multi-scan
_exptl_absorpt_process_details '(ABSCOR; Higashi, 1995)'
_exptl_crystal_colour black
_exptl_crystal_density_diffrn 2.683
_exptl_crystal_density_method 'not measured'
_exptl_crystal_description block
_exptl_crystal_F_000 5092
_exptl_crystal_size_max 0.22
_exptl_crystal_size_mid 0.16
_exptl_crystal_size_min 0.14
_refine_diff_density_max 1.478
_refine_diff_density_min -1.031
_refine_ls_extinction_method none
_refine_ls_goodness_of_fit_ref 1.025
_refine_ls_hydrogen_treatment constr
_refine_ls_matrix_type full
_refine_ls_number_parameters 1000
_refine_ls_number_reflns 11597
_refine_ls_number_restraints 0
_refine_ls_restrained_S_all 1.025
_refine_ls_R_factor_all 0.0885
_refine_ls_R_factor_gt 0.0525
_refine_ls_shift/su_max 0.010
_refine_ls_shift/su_mean 0.001
_refine_ls_structure_factor_coef Fsqd
_refine_ls_weighting_details 'calc w=1/[\s^2^(Fo^2^)+(0.0552P)^2^+18.0365P] where P=(Fo^2^+2Fc^2^)/3'
_refine_ls_weighting_scheme calc
_refine_ls_wR_factor_gt 0.1116
_refine_ls_wR_factor_ref 0.1268
_reflns_number_gt 7806
_reflns_number_total 11597
_reflns_threshold_expression I>2\s(I)
_cod_data_source_file bv6038.cif
_cod_data_source_block I
_cod_depositor_comments
;
The following automatic conversions were performed:
'_symmetry_cell_setting' value 'Monoclinic' changed to 'monoclinic'
according to '/home/saulius/struct/CIF-dictionaries/cif_core.dic'
dictionary named 'cif_core.dic' version 2.4.1 from 2010-06-29.

Automatic conversion script
Id: cif_fix_enum 1527 2010-12-29 10:47:43Z saulius 

The following automatic conversions were performed:

'_symmetry_cell_setting' value 'Monoclinic' changed to 'monoclinic'
according to /home/saulius/struct/CIF-dictionaries/cif_core.dic
dictionary named 'cif_core.dic' version 2.4.1 from 2010-06-29.

Automatic conversion script
Id: cif_fix_values 1715 2011-07-08 13:25:40Z adriana 
;
_cod_original_cell_volume 6610(2)
_cod_original_sg_symbol_H-M 'P 21/c'
_cod_database_code 2208272
_cod_database_fobs_code 2208272

loop_
_symmetry_equiv_pos_as_xyz
'x, y, z'
'-x, y+1/2, -z+1/2'
'-x, -y, -z'
'x, -y-1/2, z-1/2'

loop_
_atom_site_type_symbol
_atom_site_label
_atom_site_fract_x
_atom_site_fract_y
_atom_site_fract_z
_atom_site_U_iso_or_equiv
_atom_site_adp_type
_atom_site_calc_flag
_atom_site_refinement_flags
_atom_site_occupancy
Mo Mo1 0.35354(3) 0.33386(8) 0.11082(4) 0.0272(2) Uani d . 1
Mo Mo2 0.38382(3) 0.64115(9) 0.08894(4) 0.0281(2) Uani d . 1
Mo Mo3 0.15007(3) 0.69028(8) -0.08883(4) 0.0260(2) Uani d . 1
Mo Mo4 0.28891(3) 0.57006(9) 0.17307(4) 0.0276(2) Uani d . 1
Mo Mo5 0.16634(3) 0.45221(8) 0.09954(4) 0.0276(2) Uani d . 1
Mo Mo6 0.31738(3) 0.29191(8) -0.04162(4) 0.0281(2) Uani d . 1
Mo Mo7 0.19094(3) 0.73757(8) 0.07594(4) 0.0285(2) Uani d . 1
Mo Mo8 0.20929(3) 0.47369(8) -0.14363(4) 0.0267(2) Uani d . 1
Mo Mo9 0.34356(3) 0.60011(9) -0.06296(4) 0.0295(2) Uani d . 1
Mo Mo10 0.22901(4) 0.22186(8) 0.03481(4) 0.0296(2) Uani d . 1
Mo Mo11 0.28596(4) 0.81197(8) -0.00372(4) 0.0287(2) Uani d . 1
Mo Mo12 0.12324(3) 0.40881(9) -0.06598(4) 0.0292(2) Uani d . 1
Cu Cu1 0.39962(5) 0.26185(12) -0.13265(6) 0.0307(3) Uani d . 1
Cu Cu2 0.09855(4) 0.70159(11) 0.14721(5) 0.0246(3) Uani d . 1
P P1 0.25302(8) 0.5187(2) 0.01454(10) 0.0150(5) Uani d . 1
O O1 0.4441(2) 0.6824(6) 0.1371(3) 0.0291(16) Uani d . 1
O O2 0.2326(2) 0.5536(5) 0.0667(3) 0.0174(13) Uani d . 1
O O3 0.2969(2) 0.6045(5) 0.0118(2) 0.0150(13) Uani d . 1
O O4 0.1611(3) 0.8519(6) 0.0962(3) 0.0316(17) Uani d . 1
O O5 0.1063(3) 0.7917(6) -0.1265(3) 0.0311(16) Uani d . 1
O O6 0.2050(2) 0.5211(5) -0.0445(2) 0.0163(13) Uani d . 1
O O7 0.3412(2) 0.6335(6) 0.1421(3) 0.0210(14) Uani d . 1
O O8 0.3199(3) 0.5800(7) 0.2471(3) 0.0302(17) Uani d . 1
O O9 0.1482(2) 0.6167(6) 0.1012(3) 0.0225(15) Uani d . 1
O O10 0.2002(3) 0.4560(6) -0.2176(3) 0.0315(17) Uani d . 1
O O11 0.1466(2) 0.3997(5) -0.1365(3) 0.0194(14) Uani d . 1
O O12 0.2977(2) 0.2172(5) 0.0967(3) 0.0207(14) Uani d . 1
O O13 0.1717(2) 0.2875(6) -0.0309(3) 0.0235(15) Uani d . 1
O O14 0.1676(2) 0.6192(6) -0.1514(3) 0.0195(14) Uani d . 1
O O15 0.2260(2) 0.4828(6) 0.1709(3) 0.0204(14) Uani d . 1
O O16 0.2889(3) 0.9530(6) -0.0143(3) 0.0301(16) Uani d . 1
O O17 0.4052(2) 0.2691(6) 0.1645(3) 0.0293(16) Uani d . 1
O O18 0.2461(2) 0.7020(6) 0.1547(3) 0.0206(14) Uani d . 1
O O19 0.2043(3) 0.0906(6) 0.0421(3) 0.0311(16) Uani d . 1
O O20 0.1271(2) 0.4483(6) 0.0146(3) 0.0244(15) Uani d . 1
O O21 0.2015(2) 0.3167(6) 0.0845(3) 0.0231(15) Uani d . 1
O O22 0.2776(2) 0.3974(5) 0.0248(2) 0.0152(13) Uani d . 1
O O23 0.1515(2) 0.7166(6) -0.0049(3) 0.0234(15) Uani d . 1
O O24 0.3470(3) 0.2062(6) -0.0811(3) 0.0280(16) Uani d . 1
O O25 0.0637(2) 0.3405(6) -0.0928(3) 0.0314(17) Uani d . 1
O O26 0.2736(2) 0.5676(6) -0.1159(3) 0.0222(14) Uani d . 1
O O27 0.2543(2) 0.3497(6) -0.1059(3) 0.0222(14) Uani d . 1
O O28 0.3982(2) 0.6213(6) 0.0154(3) 0.0232(15) Uani d . 1
O O29 0.3523(2) 0.7889(6) 0.0612(3) 0.0219(14) Uani d . 1
O O30 0.3791(3) 0.6157(6) -0.1105(3) 0.0287(16) Uani d . 1
O O31 0.3236(2) 0.7574(6) -0.0572(3) 0.0228(14) Uani d . 1
O O32 0.1007(2) 0.5650(6) -0.0903(3) 0.0224(14) Uani d . 1
O O33 0.2181(2) 0.7691(5) -0.0620(3) 0.0199(14) Uani d . 1
O O34 0.3643(2) 0.2732(6) 0.0370(3) 0.0210(14) Uani d . 1
O O35 0.2473(2) 0.8020(6) 0.0531(3) 0.0227(14) Uani d . 1
O O36 0.3485(2) 0.4351(5) -0.0483(3) 0.0210(14) Uani d . 1
O O37 0.2670(2) 0.1896(5) -0.0237(3) 0.0198(14) Uani d . 1
O O38 0.3870(2) 0.4731(6) 0.0982(3) 0.0199(14) Uani d . 1
O O39 0.1224(2) 0.3938(6) 0.1300(3) 0.0258(16) Uani d . 1
O O40 0.3193(2) 0.4193(6) 0.1557(3) 0.0213(14) Uani d . 1
N N1 0.4623(3) 0.2390(8) -0.0577(4) 0.028(2) Uani d . 1
N N2 0.4348(3) 0.1204(7) -0.1616(3) 0.0204(17) Uani d . 1
N N3 0.3334(3) 0.2831(8) -0.2015(4) 0.0281(19) Uani d . 1
N N4 0.4206(3) 0.4140(7) -0.1649(4) 0.0267(19) Uani d . 1
N N5 0.0425(3) 0.7224(7) 0.0671(3) 0.0246(18) Uani d . 1
N N6 0.0675(3) 0.8554(7) 0.1649(3) 0.0238(18) Uani d . 1
N N7 0.1583(3) 0.6921(8) 0.2247(3) 0.029(2) Uani d . 1
N N8 0.0712(3) 0.5577(7) 0.1906(3) 0.0244(18) Uani d . 1
C C1 -0.0050(4) 0.9890(10) 0.1162(5) 0.031(2) Uani d . 1
C C2 -0.0329(4) 0.8459(9) 0.0114(5) 0.027(2) Uani d . 1
C C3 0.5486(4) 0.1751(11) 0.0425(5) 0.041(3) Uani d . 1
H H3A 0.5776 0.1553 0.0766 0.049 Uiso calc R 1
C C4 0.5151(4) -0.0023(9) -0.1254(5) 0.031(2) Uani d . 1
C C5 0.5731(4) 0.0220(11) -0.0210(6) 0.043(3) Uani d . 1
H H5A 0.6028 -0.0018 0.0115 0.052 Uiso calc R 1
C C6 0.0242(4) 0.8893(9) 0.1163(4) 0.026(2) Uani d . 1
C C7 0.4984(4) -0.0578(10) -0.1814(6) 0.043(3) Uani d . 1
H H7A 0.5185 -0.1192 -0.1889 0.052 Uiso calc R 1
C C8 0.5398(4) 0.1134(9) -0.0127(4) 0.028(2) Uani d . 1
C C9 0.4519(5) -0.0208(11) -0.2255(6) 0.047(3) Uani d . 1
H H9A 0.4416 -0.0555 -0.2636 0.056 Uiso calc R 1
C C10 0.0813(4) 0.9223(10) 0.2125(4) 0.034(3) Uani d . 1
H H10A 0.1106 0.9002 0.2458 0.041 Uiso calc R 1
C C11 0.0112(3) 0.8172(8) 0.0637(4) 0.020(2) Uani d . 1
C C12 0.4949(3) 0.1481(9) -0.0613(4) 0.023(2) Uani d . 1
C C13 0.4812(4) 0.0875(9) -0.1178(4) 0.025(2) Uani d . 1
C C14 0.1548(6) 0.4032(12) 0.3289(6) 0.058(4) Uani d . 1
H H14A 0.1539 0.3386 0.3524 0.069 Uiso calc R 1
C C15 0.3418(7) 0.5728(13) -0.3046(6) 0.064(4) Uani d . 1
H H15A 0.3445 0.6368 -0.3277 0.076 Uiso calc R 1
C C16 0.4362(6) 0.6048(12) -0.2296(7) 0.057(4) Uani d . 1
H H16A 0.4419 0.6701 -0.2502 0.068 Uiso calc R 1
C C17 0.0617(5) 0.3623(12) 0.2573(6) 0.054(4) Uani d . 1
H H17A 0.0575 0.2983 0.2796 0.065 Uiso calc R 1
C C18 0.4758(5) 0.5693(12) -0.1785(7) 0.059(4) Uani d . 1
H H18A 0.5090 0.6078 -0.1654 0.070 Uiso calc R 1
C C19 0.0205(6) 0.3924(11) 0.2048(6) 0.053(3) Uani d . 1
H H19A -0.0108 0.3475 0.1910 0.064 Uiso calc R 1
C C20 0.2961(6) 0.5087(12) -0.3212(6) 0.057(4) Uani d . 1
H H20A 0.2676 0.5298 -0.3556 0.069 Uiso calc R 1
C C21 0.1995(6) 0.4703(12) 0.3456(5) 0.056(4) Uani d . 1
H H21A 0.2282 0.4517 0.3803 0.067 Uiso calc R 1
C C22 0.2901(4) 0.4082(10) -0.2872(4) 0.033(3) Uani d . 1
C C23 0.2036(5) 0.5711(12) 0.3105(5) 0.044(3) Uani d . 1
C C24 0.0106(5) 1.0584(11) 0.1685(6) 0.051(3) Uani d . 1
H H24A -0.0083 1.1257 0.1707 0.062 Uiso calc R 1
C C25 0.4720(4) 0.2957(11) -0.0058(5) 0.039(3) Uani d . 1
H H25A 0.4501 0.3580 -0.0033 0.046 Uiso calc R 1
C C26 -0.0507(5) 1.0172(11) 0.0635(6) 0.049(3) Uani d . 1
H H26A -0.0712 1.0832 0.0636 0.058 Uiso calc R 1
C C27 0.5153(4) 0.2616(12) 0.0453(5) 0.042(3) Uani d . 1
H H27A 0.5209 0.3001 0.0819 0.050 Uiso calc R 1
C C28 0.0548(5) 1.0237(12) 0.2163(5) 0.052(3) Uani d . 1
H H28A 0.0668 1.0689 0.2511 0.062 Uiso calc R 1
C C29 0.1085(5) 0.4267(10) 0.2765(5) 0.037(3) Uani d . 1
C C30 0.5625(4) -0.0314(10) -0.0754(6) 0.041(3) Uani d . 1
H H30A 0.5862 -0.0878 -0.0804 0.049 Uiso calc R 1
C C31 0.2888(4) 0.2185(11) -0.2167(5) 0.037(3) Uani d . 1
H H31A 0.2879 0.1527 -0.1940 0.044 Uiso calc R 1
C C32 0.4663(4) 0.4759(11) -0.1463(6) 0.044(3) Uani d . 1
H H32A 0.4929 0.4553 -0.1102 0.053 Uiso calc R 1
C C33 0.2492(4) 0.6427(13) 0.3243(5) 0.044(3) Uani d . 1
H H33A 0.2799 0.6259 0.3571 0.053 Uiso calc R 1
C C34 0.3813(4) 0.4483(9) -0.2173(5) 0.030(2) Uani d . 1
C C35 0.3864(5) 0.5438(10) -0.2517(5) 0.045(3) Uani d . 1
C C36 0.3340(4) 0.3766(9) -0.2351(4) 0.023(2) Uani d . 1
C C37 0.0265(4) 0.4898(10) 0.1733(5) 0.036(3) Uani d . 1
H H37A -0.0017 0.5098 0.1384 0.043 Uiso calc R 1
C C38 0.1591(4) 0.5964(9) 0.2596(4) 0.029(2) Uani d . 1
C C39 0.2017(4) 0.7614(10) 0.2411(5) 0.034(3) Uani d . 1
H H39A 0.2008 0.8291 0.2191 0.041 Uiso calc R 1
C C40 0.2480(4) 0.7367(12) 0.2896(5) 0.042(3) Uani d . 1
H H40A 0.2782 0.7850 0.2981 0.050 Uiso calc R 1
C C41 0.2430(4) 0.2467(11) -0.2659(5) 0.035(3) Uani d . 1
H H41A 0.2119 0.2011 -0.2749 0.042 Uiso calc R 1
C C42 -0.0105(4) 0.6783(11) -0.0348(5) 0.039(3) Uani d . 1
H H42A -0.0167 0.6296 -0.0681 0.047 Uiso calc R 1
C C43 0.2439(5) 0.3403(11) -0.3007(5) 0.042(3) Uani d . 1
H H43A 0.2134 0.3588 -0.3334 0.051 Uiso calc R 1
C C44 -0.0427(4) 0.7718(10) -0.0378(4) 0.034(3) Uani d . 1
H H44A -0.0715 0.7865 -0.0730 0.041 Uiso calc R 1
C C45 -0.0639(4) 0.9475(10) 0.0134(5) 0.034(3) Uani d . 1
H H45A -0.0937 0.9664 -0.0201 0.041 Uiso calc R 1
C C46 0.4207(4) 0.0658(9) -0.2145(4) 0.029(2) Uani d . 1
H H46A 0.3888 0.0870 -0.2447 0.035 Uiso calc R 1
C C47 0.0319(4) 0.6550(10) 0.0181(5) 0.032(3) Uani d . 1
H H47A 0.0535 0.5903 0.0194 0.039 Uiso calc R 1
C C48 0.1124(4) 0.5263(9) 0.2419(4) 0.023(2) Uani d . 1

loop_
_atom_site_aniso_label
_atom_site_aniso_U_11
_atom_site_aniso_U_22
_atom_site_aniso_U_33
_atom_site_aniso_U_12
_atom_site_aniso_U_13
_atom_site_aniso_U_23
Mo1 0.0286(4) 0.0221(5) 0.0255(5) 0.0089(4) 0.0012(4) 0.0044(4)
Mo2 0.0214(4) 0.0325(6) 0.0284(5) -0.0023(4) 0.0050(4) 0.0027(4)
Mo3 0.0265(4) 0.0213(5) 0.0268(5) 0.0106(4) 0.0038(4) 0.0023(4)
Mo4 0.0240(4) 0.0363(6) 0.0216(4) 0.0038(4) 0.0061(4) -0.0007(4)
Mo5 0.0289(4) 0.0258(5) 0.0326(5) 0.0001(4) 0.0161(4) 0.0013(4)
Mo6 0.0324(4) 0.0235(5) 0.0321(5) 0.0069(4) 0.0157(4) 0.0025(4)
Mo7 0.0335(5) 0.0215(5) 0.0332(5) 0.0047(4) 0.0147(4) -0.0002(4)
Mo8 0.0270(4) 0.0321(6) 0.0210(4) 0.0063(4) 0.0079(4) 0.0009(4)
Mo9 0.0314(5) 0.0289(6) 0.0343(5) -0.0011(4) 0.0188(4) 0.0000(4)
Mo10 0.0337(5) 0.0186(5) 0.0400(5) -0.0003(4) 0.0167(4) 0.0031(4)
Mo11 0.0329(4) 0.0169(5) 0.0399(5) 0.0042(4) 0.0168(4) 0.0050(4)
Mo12 0.0215(4) 0.0351(6) 0.0291(5) -0.0047(4) 0.0056(4) 0.0050(4)
Cu1 0.0278(6) 0.0295(8) 0.0278(7) 0.0043(5) -0.0008(5) -0.0020(6)
Cu2 0.0236(6) 0.0231(7) 0.0211(6) 0.0054(5) -0.0011(5) -0.0036(5)
P1 0.0152(10) 0.0140(13) 0.0162(11) 0.0028(9) 0.0056(9) 0.0016(9)
O1 0.019(3) 0.025(4) 0.043(4) -0.001(3) 0.008(3) 0.004(3)
O2 0.022(3) 0.014(4) 0.019(3) 0.003(3) 0.010(3) -0.004(3)
O3 0.017(3) 0.011(3) 0.018(3) -0.002(2) 0.006(2) 0.000(3)
O4 0.036(4) 0.025(4) 0.039(4) 0.010(3) 0.020(3) 0.000(3)
O5 0.037(4) 0.029(4) 0.026(4) 0.012(3) 0.008(3) -0.002(3)
O6 0.017(3) 0.015(3) 0.018(3) 0.000(3) 0.007(2) -0.001(3)
O7 0.016(3) 0.027(4) 0.021(3) -0.004(3) 0.006(3) 0.004(3)
O8 0.031(3) 0.044(5) 0.015(3) 0.009(3) 0.006(3) 0.002(3)
O9 0.018(3) 0.023(4) 0.028(4) 0.004(3) 0.011(3) 0.000(3)
O10 0.042(4) 0.035(5) 0.021(4) 0.013(3) 0.015(3) 0.002(3)
O11 0.025(3) 0.015(4) 0.020(3) -0.001(3) 0.009(3) 0.000(3)
O12 0.024(3) 0.011(4) 0.029(4) 0.003(3) 0.011(3) 0.004(3)
O13 0.025(3) 0.022(4) 0.023(3) 0.000(3) 0.006(3) 0.003(3)
O14 0.022(3) 0.022(4) 0.014(3) -0.003(3) 0.006(3) 0.001(3)
O15 0.018(3) 0.025(4) 0.019(3) 0.005(3) 0.007(3) 0.001(3)
O16 0.031(3) 0.020(4) 0.040(4) 0.001(3) 0.011(3) 0.008(3)
O17 0.027(3) 0.026(4) 0.031(4) 0.013(3) 0.005(3) 0.006(3)
O18 0.029(3) 0.017(4) 0.016(3) -0.002(3) 0.007(3) -0.007(3)
O19 0.037(4) 0.017(4) 0.045(4) 0.002(3) 0.021(3) 0.004(3)
O20 0.017(3) 0.027(4) 0.027(4) 0.003(3) 0.004(3) -0.005(3)
O21 0.027(3) 0.024(4) 0.023(3) 0.005(3) 0.015(3) 0.002(3)
O22 0.017(3) 0.016(4) 0.013(3) 0.000(3) 0.006(2) -0.003(3)
O23 0.018(3) 0.022(4) 0.031(4) 0.007(3) 0.010(3) 0.001(3)
O24 0.033(3) 0.028(4) 0.028(4) 0.015(3) 0.016(3) 0.006(3)
O25 0.027(3) 0.035(5) 0.033(4) -0.014(3) 0.013(3) 0.006(3)
O26 0.026(3) 0.020(4) 0.021(3) 0.005(3) 0.009(3) 0.004(3)
O27 0.021(3) 0.014(4) 0.031(4) 0.008(3) 0.007(3) 0.004(3)
O28 0.022(3) 0.024(4) 0.024(3) 0.001(3) 0.009(3) 0.007(3)
O29 0.024(3) 0.017(4) 0.025(3) 0.005(3) 0.008(3) -0.001(3)
O30 0.034(4) 0.021(4) 0.040(4) 0.000(3) 0.024(3) -0.001(3)
O31 0.028(3) 0.012(4) 0.029(4) 0.003(3) 0.011(3) 0.008(3)
O32 0.023(3) 0.021(4) 0.022(3) 0.000(3) 0.006(3) 0.000(3)
O33 0.024(3) 0.017(4) 0.023(3) 0.005(3) 0.013(3) -0.002(3)
O34 0.022(3) 0.022(4) 0.020(3) 0.008(3) 0.009(3) 0.006(3)
O35 0.028(3) 0.017(4) 0.021(3) 0.003(3) 0.005(3) 0.002(3)
O36 0.027(3) 0.011(4) 0.025(3) 0.003(3) 0.008(3) 0.004(3)
O37 0.026(3) 0.015(4) 0.024(3) 0.002(3) 0.016(3) -0.002(3)
O38 0.021(3) 0.022(4) 0.017(3) -0.002(3) 0.006(3) -0.002(3)
O39 0.024(3) 0.031(4) 0.031(4) 0.002(3) 0.021(3) -0.002(3)
O40 0.022(3) 0.021(4) 0.021(3) 0.007(3) 0.007(3) 0.004(3)
N1 0.020(4) 0.037(6) 0.033(5) 0.002(4) 0.016(4) -0.010(4)
N2 0.024(4) 0.017(5) 0.020(4) 0.000(3) 0.007(3) 0.004(3)
N3 0.034(4) 0.025(5) 0.025(4) 0.000(4) 0.008(4) -0.002(4)
N4 0.016(4) 0.022(5) 0.045(5) 0.004(3) 0.015(4) -0.011(4)
N5 0.028(4) 0.024(5) 0.019(4) 0.001(4) 0.003(3) -0.011(4)
N6 0.016(4) 0.027(5) 0.027(4) 0.003(3) 0.005(3) -0.002(4)
N7 0.031(4) 0.033(6) 0.018(4) 0.005(4) 0.003(4) -0.018(4)
N8 0.029(4) 0.022(5) 0.023(4) 0.007(4) 0.010(4) 0.000(4)
C1 0.023(5) 0.035(7) 0.034(6) 0.010(5) 0.009(4) 0.009(5)
C2 0.021(4) 0.022(6) 0.036(6) -0.001(4) 0.005(4) 0.007(5)
C3 0.023(5) 0.060(9) 0.032(6) -0.014(6) -0.003(5) 0.009(6)
C4 0.029(5) 0.022(6) 0.041(6) -0.006(4) 0.011(5) 0.006(5)
C5 0.019(5) 0.039(8) 0.060(8) -0.002(5) -0.005(5) 0.025(6)
C6 0.023(5) 0.032(6) 0.029(5) 0.001(4) 0.019(4) 0.001(5)
C7 0.041(6) 0.029(7) 0.066(8) 0.011(5) 0.026(6) 0.000(6)
C8 0.020(5) 0.036(7) 0.028(5) -0.007(5) 0.007(4) 0.010(5)
C9 0.054(7) 0.040(8) 0.051(7) 0.000(6) 0.022(6) -0.007(6)
C10 0.037(6) 0.043(8) 0.018(5) 0.004(5) 0.001(4) -0.011(5)
C11 0.021(4) 0.021(6) 0.020(5) -0.002(4) 0.010(4) 0.004(4)
C12 0.021(4) 0.023(6) 0.027(5) -0.006(4) 0.011(4) 0.002(4)
C13 0.024(5) 0.023(6) 0.030(5) 0.003(4) 0.012(4) 0.008(4)
C14 0.092(10) 0.034(8) 0.041(8) 0.019(8) 0.012(7) 0.009(6)
C15 0.117(13) 0.035(9) 0.047(8) 0.014(9) 0.038(9) 0.011(7)
C16 0.075(9) 0.031(8) 0.092(11) -0.016(7) 0.064(9) -0.002(7)
C17 0.071(9) 0.046(9) 0.057(8) 0.009(7) 0.036(8) 0.014(7)
C18 0.047(7) 0.045(9) 0.100(12) -0.015(7) 0.047(8) -0.019(8)
C19 0.068(8) 0.033(8) 0.063(9) -0.019(7) 0.027(7) -0.015(7)
C20 0.095(11) 0.033(8) 0.041(7) 0.031(8) 0.018(7) 0.013(6)
C21 0.081(10) 0.051(9) 0.024(6) 0.038(8) 0.000(6) 0.003(6)
C22 0.045(6) 0.030(7) 0.021(5) 0.020(5) 0.007(5) 0.002(5)
C23 0.041(6) 0.057(9) 0.029(6) 0.022(6) 0.003(5) -0.017(6)
C24 0.043(7) 0.040(8) 0.065(9) 0.011(6) 0.009(6) -0.026(7)
C25 0.029(5) 0.052(8) 0.038(6) -0.004(5) 0.017(5) -0.012(6)
C26 0.049(7) 0.036(8) 0.057(8) 0.029(6) 0.011(6) 0.002(6)
C27 0.040(6) 0.061(9) 0.022(6) -0.026(6) 0.006(5) -0.018(6)
C28 0.053(7) 0.050(9) 0.042(7) 0.003(6) 0.001(6) -0.034(6)
C29 0.059(7) 0.025(7) 0.025(6) 0.014(6) 0.010(5) 0.010(5)
C30 0.022(5) 0.031(7) 0.061(8) 0.009(5) 0.001(5) 0.013(6)
C31 0.042(6) 0.037(7) 0.028(6) 0.004(5) 0.007(5) 0.001(5)
C32 0.030(6) 0.041(8) 0.069(8) -0.008(5) 0.027(6) -0.021(7)
C33 0.027(6) 0.073(10) 0.026(6) 0.012(6) 0.002(5) -0.015(6)
C34 0.042(6) 0.015(6) 0.043(6) 0.003(5) 0.027(5) -0.002(5)
C35 0.072(8) 0.028(7) 0.044(7) 0.002(6) 0.034(7) -0.010(6)
C36 0.033(5) 0.019(6) 0.022(5) 0.006(4) 0.013(4) -0.008(4)
C37 0.037(6) 0.030(7) 0.041(6) 0.007(5) 0.012(5) -0.005(5)
C38 0.036(5) 0.027(6) 0.024(5) 0.016(5) 0.010(4) -0.006(5)
C39 0.033(5) 0.037(7) 0.035(6) 0.010(5) 0.014(5) -0.009(5)
C40 0.023(5) 0.058(9) 0.040(7) 0.000(5) 0.004(5) -0.036(6)
C41 0.029(5) 0.044(8) 0.032(6) 0.003(5) 0.011(5) -0.018(6)
C42 0.031(5) 0.054(9) 0.030(6) 0.007(5) 0.008(5) -0.021(6)
C43 0.045(6) 0.046(8) 0.028(6) 0.012(6) 0.000(5) -0.025(6)
C44 0.027(5) 0.049(8) 0.016(5) -0.009(5) -0.006(4) -0.007(5)
C45 0.018(5) 0.033(7) 0.043(7) 0.008(4) 0.000(5) 0.005(5)
C46 0.026(5) 0.034(7) 0.030(6) -0.005(5) 0.013(4) -0.006(5)
C47 0.026(5) 0.030(7) 0.034(6) 0.005(5) -0.001(5) -0.015(5)
C48 0.028(5) 0.028(6) 0.015(5) 0.011(4) 0.009(4) -0.004(4)

loop_
_atom_type_symbol
_atom_type_description
_atom_type_scat_dispersion_real
_atom_type_scat_dispersion_imag
_atom_type_scat_source
C C 0.0033 0.0016 'International Tables Vol C Tables 4.2.6.8 and 6.1.1.4'
H H 0.0000 0.0000 'International Tables Vol C Tables 4.2.6.8 and 6.1.1.4'
N N 0.0061 0.0033 'International Tables Vol C Tables 4.2.6.8 and 6.1.1.4'
O O 0.0106 0.0060 'International Tables Vol C Tables 4.2.6.8 and 6.1.1.4'
P P 0.1023 0.0942 'International Tables Vol C Tables 4.2.6.8 and 6.1.1.4'
Cu Cu 0.3201 1.2651 'International Tables Vol C Tables 4.2.6.8 and 6.1.1.4'
Mo Mo -1.6832 0.6857 'International Tables Vol C Tables 4.2.6.8 and 6.1.1.4'

loop_
_geom_angle_atom_site_label_1
_geom_angle_atom_site_label_2
_geom_angle_atom_site_label_3
_geom_angle
O17 Mo1 O40 103.2(3)
O17 Mo1 O38 101.3(3)
O40 Mo1 O38 87.9(3)
O17 Mo1 O12 101.0(3)
O40 Mo1 O12 89.8(3)
O38 Mo1 O12 157.5(3)
O17 Mo1 O34 100.8(3)
O40 Mo1 O34 155.9(2)
O38 Mo1 O34 88.0(3)
O12 Mo1 O34 85.0(3)
O17 Mo1 O22 170.7(3)
O40 Mo1 O22 84.0(2)
O38 Mo1 O22 84.7(2)
O12 Mo1 O22 72.8(2)
O34 Mo1 O22 72.1(2)
O1 Mo2 O28 103.1(3)
O1 Mo2 O7 101.0(3)
O28 Mo2 O7 155.7(3)
O1 Mo2 O29 100.3(3)
O28 Mo2 O29 89.4(3)
O7 Mo2 O29 89.2(3)
O1 Mo2 O38 102.2(3)
O28 Mo2 O38 88.0(3)
O7 Mo2 O38 84.0(3)
O29 Mo2 O38 157.4(2)
O1 Mo2 O3 172.4(3)
O28 Mo2 O3 73.4(2)
O7 Mo2 O3 82.9(2)
O29 Mo2 O3 73.2(2)
O38 Mo2 O3 84.5(2)
O5 Mo3 O14 101.3(3)
O5 Mo3 O33 103.9(3)
O14 Mo3 O33 91.8(2)
O5 Mo3 O32 100.4(3)
O14 Mo3 O32 89.1(3)
O33 Mo3 O32 155.0(3)
O5 Mo3 O23 101.8(3)
O14 Mo3 O23 156.9(3)
O33 Mo3 O23 83.3(2)
O32 Mo3 O23 86.1(3)
O5 Mo3 O6 171.2(3)
O14 Mo3 O6 73.7(2)
O33 Mo3 O6 83.7(2)
O32 Mo3 O6 72.6(2)
O23 Mo3 O6 83.2(2)
O8 Mo4 O18 103.7(3)
O8 Mo4 O7 101.8(3)
O18 Mo4 O7 92.6(3)
O8 Mo4 O15 100.8(3)
O18 Mo4 O15 89.0(3)
O7 Mo4 O15 156.2(3)
O8 Mo4 O40 100.4(3)
O18 Mo4 O40 155.9(2)
O7 Mo4 O40 83.1(3)
O15 Mo4 O40 85.8(3)
O8 Mo4 O2 172.8(3)
O18 Mo4 O2 73.2(2)
O7 Mo4 O2 85.0(2)
O15 Mo4 O2 72.8(2)
O40 Mo4 O2 82.8(2)
O39 Mo5 O21 100.4(3)
O39 Mo5 O15 100.3(3)
O21 Mo5 O15 90.5(3)
O39 Mo5 O20 102.7(3)
O21 Mo5 O20 85.3(3)
O15 Mo5 O20 156.9(3)
O39 Mo5 O9 100.5(3)
O21 Mo5 O9 159.1(2)
O15 Mo5 O9 86.4(3)
O20 Mo5 O9 89.5(3)
O39 Mo5 O2 172.5(3)
O21 Mo5 O2 84.6(2)
O15 Mo5 O2 73.9(2)
O20 Mo5 O2 83.1(2)
O9 Mo5 O2 74.6(2)
O24 Mo6 O34 101.5(3)
O24 Mo6 O36 100.8(3)
O34 Mo6 O36 91.2(3)
O24 Mo6 O37 102.8(3)
O34 Mo6 O37 89.4(3)
O36 Mo6 O37 155.8(3)
O24 Mo6 O27 101.6(3)
O34 Mo6 O27 157.0(3)
O36 Mo6 O27 85.0(3)
O37 Mo6 O27 85.0(3)
O24 Mo6 O22 173.0(3)
O34 Mo6 O22 73.2(2)
O36 Mo6 O22 83.9(2)
O37 Mo6 O22 73.1(2)
O27 Mo6 O22 83.8(2)
O4 Mo7 O23 103.6(3)
O4 Mo7 O35 104.0(3)
O23 Mo7 O35 89.5(3)
O4 Mo7 O18 99.5(3)
O23 Mo7 O18 156.8(3)
O35 Mo7 O18 86.9(3)
O4 Mo7 O9 96.7(3)
O23 Mo7 O9 91.7(3)
O35 Mo7 O9 158.3(3)
O18 Mo7 O9 83.5(2)
O4 Mo7 O2 167.5(3)
O23 Mo7 O2 85.0(2)
O35 Mo7 O2 84.9(2)
O18 Mo7 O2 71.8(2)
O9 Mo7 O2 73.7(2)
O10 Mo8 O27 104.4(3)
O10 Mo8 O11 101.2(3)
O27 Mo8 O11 92.2(3)
O10 Mo8 O26 103.5(3)
O27 Mo8 O26 86.0(3)
O11 Mo8 O26 154.8(2)
O10 Mo8 O14 96.8(3)
O27 Mo8 O14 158.7(3)
O11 Mo8 O14 86.0(2)
O26 Mo8 O14 86.7(3)
O10 Mo8 O6 168.1(3)
O27 Mo8 O6 86.5(2)
O11 Mo8 O6 73.2(2)
O26 Mo8 O6 81.6(2)
O14 Mo8 O6 72.6(2)
O30 Mo9 O26 102.2(3)
O30 Mo9 O31 99.5(3)
O26 Mo9 O31 90.6(3)
O30 Mo9 O28 102.6(3)
O26 Mo9 O28 155.1(2)
O31 Mo9 O28 86.9(3)
O30 Mo9 O36 101.8(3)
O26 Mo9 O36 85.1(3)
O31 Mo9 O36 158.7(2)
O28 Mo9 O36 88.3(3)
O30 Mo9 O3 171.8(3)
O26 Mo9 O3 82.8(2)
O31 Mo9 O3 73.7(2)
O28 Mo9 O3 72.8(2)
O36 Mo9 O3 85.1(2)
O19 Mo10 O21 103.2(3)
O19 Mo10 O12 101.2(3)
O21 Mo10 O12 90.0(3)
O19 Mo10 O13 102.4(3)
O21 Mo10 O13 84.8(3)
O12 Mo10 O13 156.4(3)
O19 Mo10 O37 101.2(3)
O21 Mo10 O37 155.5(3)
O12 Mo10 O37 87.8(3)
O13 Mo10 O37 87.4(3)
O19 Mo10 O22 171.3(3)
O21 Mo10 O22 83.5(2)
O12 Mo10 O22 73.0(2)
O13 Mo10 O22 83.5(2)
O37 Mo10 O22 72.5(2)
O16 Mo11 O35 102.9(3)
O16 Mo11 O33 103.1(3)
O35 Mo11 O33 84.6(2)
O16 Mo11 O29 100.5(3)
O35 Mo11 O29 89.1(3)
O33 Mo11 O29 156.4(3)
O16 Mo11 O31 99.7(3)
O35 Mo11 O31 157.4(3)
O33 Mo11 O31 90.0(2)
O29 Mo11 O31 87.1(3)
O16 Mo11 O3 170.6(3)
O35 Mo11 O3 84.3(2)
O33 Mo11 O3 83.5(2)
O29 Mo11 O3 73.2(2)
O31 Mo11 O3 73.3(2)
O25 Mo12 O13 102.8(3)
O25 Mo12 O20 103.3(3)
O13 Mo12 O20 86.3(3)
O25 Mo12 O32 100.1(3)
O13 Mo12 O32 157.1(3)
O20 Mo12 O32 88.8(3)
O25 Mo12 O11 99.4(3)
O13 Mo12 O11 88.8(3)
O20 Mo12 O11 157.3(3)
O32 Mo12 O11 87.1(3)
O25 Mo12 O6 170.2(3)
O13 Mo12 O6 83.6(2)
O20 Mo12 O6 84.4(2)
O32 Mo12 O6 73.7(2)
O11 Mo12 O6 73.0(2)
N3 Cu1 N1 174.4(3)
N3 Cu1 N4 82.0(3)
N1 Cu1 N4 101.3(3)
N3 Cu1 N2 101.2(3)
N1 Cu1 N2 81.9(3)
N4 Cu1 N2 110.8(3)
N3 Cu1 O24 86.9(3)
N1 Cu1 O24 87.6(3)
N4 Cu1 O24 137.7(3)
N2 Cu1 O24 111.4(3)
N7 Cu2 N5 174.6(4)
N7 Cu2 N6 96.3(3)
N5 Cu2 N6 82.3(3)
N7 Cu2 O9 90.6(3)
N5 Cu2 O9 87.8(3)
N6 Cu2 O9 146.2(3)
N7 Cu2 N8 79.1(3)
N5 Cu2 N8 106.2(3)
N6 Cu2 N8 111.1(3)
O9 Cu2 N8 102.7(3)
O22 P1 O3 108.8(3)
O22 P1 O2 110.6(3)
O3 P1 O2 108.5(3)
O22 P1 O6 109.7(3)
O3 P1 O6 110.7(3)
O2 P1 O6 108.5(3)
P1 O2 Mo5 126.3(3)
P1 O2 Mo7 125.5(3)
Mo5 O2 Mo7 90.74(18)
P1 O2 Mo4 125.3(3)
Mo5 O2 Mo4 88.38(19)
Mo7 O2 Mo4 88.91(19)
P1 O3 Mo9 124.7(3)
P1 O3 Mo11 126.4(3)
Mo9 O3 Mo11 88.61(19)
P1 O3 Mo2 127.7(3)
Mo9 O3 Mo2 88.55(17)
Mo11 O3 Mo2 88.56(19)
P1 O6 Mo12 126.0(3)
P1 O6 Mo8 125.5(3)
Mo12 O6 Mo8 89.3(2)
P1 O6 Mo3 126.2(3)
Mo12 O6 Mo3 89.25(18)
Mo8 O6 Mo3 88.71(19)
Mo4 O7 Mo2 155.2(4)
Mo5 O9 Mo7 120.9(3)
Mo5 O9 Cu2 129.4(3)
Mo7 O9 Cu2 107.9(3)
Mo8 O11 Mo12 124.5(3)
Mo10 O12 Mo1 125.5(3)
Mo12 O13 Mo10 151.6(4)
Mo3 O14 Mo8 124.9(3)
Mo5 O15 Mo4 124.7(3)
Mo4 O18 Mo7 126.0(3)
Mo12 O20 Mo5 150.1(3)
Mo10 O21 Mo5 152.6(4)
P1 O22 Mo1 126.5(3)
P1 O22 Mo10 125.1(3)
Mo1 O22 Mo10 88.7(2)
P1 O22 Mo6 126.8(3)
Mo1 O22 Mo6 88.53(18)
Mo10 O22 Mo6 89.1(2)
Mo7 O23 Mo3 149.3(3)
Mo6 O24 Cu1 126.8(4)
Mo9 O26 Mo8 152.5(4)
Mo8 O27 Mo6 149.7(4)
Mo2 O28 Mo9 125.0(3)
Mo11 O29 Mo2 124.8(3)
Mo9 O31 Mo11 124.4(3)
Mo12 O32 Mo3 124.1(3)
Mo11 O33 Mo3 154.5(3)
Mo6 O34 Mo1 126.2(3)
Mo7 O35 Mo11 149.2(4)
Mo6 O36 Mo9 151.7(3)
Mo6 O37 Mo10 124.8(3)
Mo1 O38 Mo2 148.7(3)
Mo1 O40 Mo4 149.8(3)
C25 N1 C12 119.7(9)
C25 N1 Cu1 126.7(7)
C12 N1 Cu1 113.4(6)
C46 N2 C13 118.6(8)
C46 N2 Cu1 130.8(7)
C13 N2 Cu1 110.5(6)
C31 N3 C36 118.1(9)
C31 N3 Cu1 127.7(7)
C36 N3 Cu1 114.1(7)
C32 N4 C34 117.6(10)
C32 N4 Cu1 130.8(8)
C34 N4 Cu1 111.3(6)
C47 N5 C11 117.9(8)
C47 N5 Cu2 128.5(7)
C11 N5 Cu2 113.6(6)
C10 N6 C6 117.5(9)
C10 N6 Cu2 131.8(7)
C6 N6 Cu2 110.7(6)
C39 N7 C38 117.8(9)
C39 N7 Cu2 124.9(8)
C38 N7 Cu2 116.4(7)
C37 N8 C48 117.4(9)
C37 N8 Cu2 133.0(7)
C48 N8 Cu2 109.1(6)
C6 C1 C24 118.0(9)
C6 C1 C26 119.4(10)
C24 C1 C26 122.5(10)
C44 C2 C11 116.7(9)
C44 C2 C45 125.1(9)
C11 C2 C45 118.2(9)
C27 C3 C8 120.0(10)
C27 C3 H3A 120.0
C8 C3 H3A 120.0
C7 C4 C13 116.1(9)
C7 C4 C30 125.3(11)
C13 C4 C30 118.6(10)
C30 C5 C8 121.2(10)
C30 C5 H5A 119.4
C8 C5 H5A 119.4
N6 C6 C1 123.0(9)
N6 C6 C11 116.5(9)
C1 C6 C11 120.5(9)
C9 C7 C4 119.3(11)
C9 C7 H7A 120.4
C4 C7 H7A 120.4
C12 C8 C5 119.4(10)
C12 C8 C3 116.0(10)
C5 C8 C3 124.6(10)
C46 C9 C7 121.3(11)
C46 C9 H9A 119.4
C7 C9 H9A 119.4
N6 C10 C28 123.5(10)
N6 C10 H10A 118.2
C28 C10 H10A 118.2
N5 C11 C2 123.1(9)
N5 C11 C6 116.7(8)
C2 C11 C6 120.2(9)
N1 C12 C8 122.8(9)
N1 C12 C13 117.2(8)
C8 C12 C13 120.0(9)
N2 C13 C4 123.4(9)
N2 C13 C12 116.9(8)
C4 C13 C12 119.7(9)
C21 C14 C29 123.1(12)
C21 C14 H14A 118.4
C29 C14 H14A 118.4
C20 C15 C35 120.9(13)
C20 C15 H15A 119.6
C35 C15 H15A 119.6
C18 C16 C35 120.9(12)
C18 C16 H16A 119.6
C35 C16 H16A 119.6
C29 C17 C19 120.2(12)
C29 C17 H17A 119.9
C19 C17 H17A 119.9
C16 C18 C32 119.6(12)
C16 C18 H18A 120.2
C32 C18 H18A 120.2
C37 C19 C17 119.2(12)
C37 C19 H19A 120.4
C17 C19 H19A 120.4
C15 C20 C22 121.8(12)
C15 C20 H20A 119.1
C22 C20 H20A 119.1
C14 C21 C23 120.9(12)
C14 C21 H21A 119.5
C23 C21 H21A 119.5
C43 C22 C36 116.5(10)
C43 C22 C20 124.9(11)
C36 C22 C20 118.5(11)
C38 C23 C33 118.8(12)
C38 C23 C21 117.3(12)
C33 C23 C21 124.0(11)
C28 C24 C1 117.9(11)
C28 C24 H24A 121.0
C1 C24 H24A 121.0
N1 C25 C27 120.0(11)
N1 C25 H25A 120.0
C27 C25 H25A 120.0
C45 C26 C1 120.3(10)
C45 C26 H26A 119.8
C1 C26 H26A 119.8
C3 C27 C25 121.4(10)
C3 C27 H27A 119.3
C25 C27 H27A 119.3
C10 C28 C24 120.0(10)
C10 C28 H28A 120.0
C24 C28 H28A 120.0
C17 C29 C14 125.9(12)
C17 C29 C48 118.0(10)
C14 C29 C48 116.1(11)
C5 C30 C4 120.9(10)
C5 C30 H30A 119.5
C4 C30 H30A 119.5
N3 C31 C41 121.8(11)
N3 C31 H31A 119.1
C41 C31 H31A 119.1
N4 C32 C18 122.6(12)
N4 C32 H32A 118.7
C18 C32 H32A 118.7
C40 C33 C23 119.1(11)
C40 C33 H33A 120.5
C23 C33 H33A 120.5
N4 C34 C35 123.9(10)
N4 C34 C36 114.4(9)
C35 C34 C36 121.6(10)
C34 C35 C15 118.6(12)
C34 C35 C16 115.4(12)
C15 C35 C16 126.0(13)
N3 C36 C22 123.4(9)
N3 C36 C34 118.1(9)
C22 C36 C34 118.5(9)
N8 C37 C19 123.2(11)
N8 C37 H37A 118.4
C19 C37 H37A 118.4
N7 C38 C23 121.6(11)
N7 C38 C48 116.4(9)
C23 C38 C48 122.0(11)
N7 C39 C40 122.6(11)
N7 C39 H39A 118.7
C40 C39 H39A 118.7
C33 C40 C39 120.0(11)
C33 C40 H40A 120.0
C39 C40 H40A 120.0
C43 C41 C31 120.2(11)
C43 C41 H41A 119.9
C31 C41 H41A 119.9
C44 C42 C47 120.1(10)
C44 C42 H42A 119.9
C47 C42 H42A 119.9
C41 C43 C22 119.8(10)
C41 C43 H43A 120.1
C22 C43 H43A 120.1
C42 C44 C2 120.1(9)
C42 C44 H44A 119.9
C2 C44 H44A 119.9
C26 C45 C2 121.3(9)
C26 C45 H45A 119.3
C2 C45 H45A 119.3
N2 C46 C9 121.3(10)
N2 C46 H46A 119.3
C9 C46 H46A 119.3
N5 C47 C42 122.1(10)
N5 C47 H47A 118.9
C42 C47 H47A 118.9
N8 C48 C38 117.5(9)
N8 C48 C29 121.9(9)
C38 C48 C29 120.7(9)

loop_
_geom_bond_atom_site_label_1
_geom_bond_atom_site_label_2
_geom_bond_distance
Mo1 O17 1.685(6)
Mo1 O40 1.858(6)
Mo1 O38 1.895(6)
Mo1 O12 1.929(6)
Mo1 O34 1.957(6)
Mo1 O22 2.428(6)
Mo2 O1 1.676(6)
Mo2 O28 1.881(6)
Mo2 O7 1.910(6)
Mo2 O29 1.913(6)
Mo2 O38 1.951(7)
Mo2 O3 2.426(6)
Mo3 O5 1.671(7)
Mo3 O14 1.852(6)
Mo3 O33 1.906(6)
Mo3 O32 1.926(6)
Mo3 O23 1.967(6)
Mo3 O6 2.443(6)
Mo4 O8 1.656(6)
Mo4 O18 1.853(6)
Mo4 O7 1.879(5)
Mo4 O15 1.907(6)
Mo4 O40 2.006(6)
Mo4 O2 2.444(6)
Mo5 O39 1.669(6)
Mo5 O21 1.900(6)
Mo5 O15 1.905(6)
Mo5 O20 1.913(6)
Mo5 O9 1.960(7)
Mo5 O2 2.401(6)
Mo6 O24 1.694(6)
Mo6 O34 1.856(6)
Mo6 O36 1.868(6)
Mo6 O37 1.907(6)
Mo6 O27 1.947(6)
Mo6 O22 2.445(5)
Mo7 O4 1.673(7)
Mo7 O23 1.846(6)
Mo7 O35 1.866(6)
Mo7 O18 1.972(6)
Mo7 O9 1.986(6)
Mo7 O2 2.424(6)
Mo8 O10 1.673(6)
Mo8 O27 1.877(6)
Mo8 O11 1.893(6)
Mo8 O26 1.921(6)
Mo8 O14 1.975(6)
Mo8 O6 2.410(5)
Mo9 O30 1.663(6)
Mo9 O26 1.875(6)
Mo9 O31 1.905(6)
Mo9 O28 1.933(6)
Mo9 O36 1.933(6)
Mo9 O3 2.420(5)
Mo10 O19 1.676(7)
Mo10 O21 1.892(6)
Mo10 O12 1.899(6)
Mo10 O13 1.913(6)
Mo10 O37 1.957(5)
Mo10 O22 2.438(6)
Mo11 O16 1.652(7)
Mo11 O35 1.906(6)
Mo11 O33 1.910(6)
Mo11 O29 1.909(6)
Mo11 O31 1.921(6)
Mo11 O3 2.425(6)
Mo12 O25 1.667(6)
Mo12 O13 1.885(6)
Mo12 O20 1.901(6)
Mo12 O32 1.923(7)
Mo12 O11 1.927(6)
Mo12 O6 2.399(6)
Cu1 N3 1.952(8)
Cu1 N1 1.984(8)
Cu1 N4 2.052(9)
Cu1 N2 2.087(8)
Cu1 O24 2.187(6)
Cu2 N7 1.969(8)
Cu2 N5 1.977(7)
Cu2 N6 2.047(8)
Cu2 O9 2.160(6)
Cu2 N8 2.178(8)
P1 O22 1.525(6)
P1 O3 1.528(6)
P1 O2 1.529(6)
P1 O6 1.530(6)
N1 C25 1.324(13)
N1 C12 1.368(12)
N2 C46 1.325(12)
N2 C13 1.359(11)
N3 C31 1.327(13)
N3 C36 1.336(13)
N4 C32 1.333(13)
N4 C34 1.374(13)
N5 C47 1.335(12)
N5 C11 1.350(12)
N6 C10 1.304(12)
N6 C6 1.369(12)
N7 C39 1.332(13)
N7 C38 1.368(14)
N8 C37 1.352(13)
N8 C48 1.371(12)
C1 C6 1.379(14)
C1 C24 1.402(15)
C1 C26 1.443(15)
C2 C44 1.386(14)
C2 C11 1.415(13)
C2 C45 1.433(14)
C3 C27 1.338(17)
C3 C8 1.422(15)
C3 H3A 0.9300
C4 C7 1.391(15)
C4 C13 1.406(14)
C4 C30 1.436(14)
C5 C30 1.354(17)
C5 C8 1.417(16)
C5 H5A 0.9300
C6 C11 1.430(13)
C7 C9 1.378(16)
C7 H7A 0.9300
C8 C12 1.395(13)
C9 C46 1.362(15)
C9 H9A 0.9300
C10 C28 1.373(16)
C10 H10A 0.9300
C12 C13 1.430(13)
C14 C21 1.345(19)
C14 C29 1.437(17)
C14 H14A 0.9300
C15 C20 1.35(2)
C15 C35 1.431(19)
C15 H15A 0.9300
C16 C18 1.361(19)
C16 C35 1.416(18)
C16 H16A 0.9300
C17 C29 1.372(17)
C17 C19 1.383(18)
C17 H17A 0.9300
C18 C32 1.381(18)
C18 H18A 0.9300
C19 C37 1.378(17)
C19 H19A 0.9300
C20 C22 1.441(17)
C20 H20A 0.9300
C21 C23 1.444(19)
C21 H21A 0.9300
C22 C43 1.384(16)
C22 C36 1.420(13)
C23 C38 1.394(14)
C23 C33 1.394(17)
C24 C28 1.377(16)
C24 H24A 0.9300
C25 C27 1.405(15)
C25 H25A 0.9300
C26 C45 1.367(16)
C26 H26A 0.9300
C27 H27A 0.9300
C28 H28A 0.9300
C29 C48 1.426(14)
C30 H30A 0.9300
C31 C41 1.398(14)
C31 H31A 0.9300
C32 H32A 0.9300
C33 C40 1.348(18)
C33 H33A 0.9300
C34 C35 1.394(15)
C34 C36 1.428(14)
C37 H37A 0.9300
C38 C48 1.405(14)
C39 C40 1.389(15)
C39 H39A 0.9300
C40 H40A 0.9300
C41 C43 1.353(17)
C41 H41A 0.9300
C42 C44 1.354(15)
C42 C47 1.387(14)
C42 H42A 0.9300
C43 H43A 0.9300
C44 H44A 0.9300
C45 H45A 0.9300
C46 H46A 0.9300
C47 H47A 0.9300
